data_7052007
loop_
_publ_author_name
'Takamizawa, Satoshi'
'Kohbara, Masa-aki'
'Akatsuka, Takamasa'
'Miyake, Ryosuke'

_publ_section_title
;
 Gas-adsorbing ability of tris-ethylenediamine metal complexes (M =
 Co(iii), Cr(iii), Rh(iii), Ir(iii)) as transformable ionic single
 crystal hosts
;
_journal_issue 10
_journal_name_full 'New Journal of Chemistry'
_journal_page_first 1782
_journal_paper_doi 10.1039/b806467a
_journal_volume 32
_journal_year 2008
_chemical_formula_sum 'C6 H24 Cl3 N6 Rh'
_chemical_formula_weight 389.57
_chemical_name_systematic
;
?
;
_space_group_IT_number 165
_symmetry_cell_setting trigonal
_symmetry_space_group_name_Hall '-P 3 2"c'
_symmetry_space_group_name_H-M 'P -3 c 1'
_atom_sites_solution_hydrogens geom
_atom_sites_solution_primary direct
_atom_sites_solution_secondary difmap
_audit_creation_method SHELXL-97
_cell_angle_alpha 90.00
_cell_angle_beta 90.00
_cell_angle_gamma 120.00
_cell_formula_units_Z 4
_cell_length_a 10.9593(5)
_cell_length_b 10.9593(5)
_cell_length_c 15.3981(14)
_cell_measurement_temperature 90
_cell_volume 1601.63(18)
_computing_cell_refinement 'Bruker SMART'
_computing_data_collection 'Bruker SMART'
_computing_data_reduction 'Bruker SAINT'
_computing_molecular_graphics 'Bruker SHELXTL'
_computing_publication_material 'Bruker SHELXTL'
_computing_structure_refinement 'SHELXL-97 (Sheldrick, 1997)'
_computing_structure_solution 'SHELXS-97 (Sheldrick, 1990)'
_diffrn_ambient_temperature 90
_diffrn_detector_area_resol_mean 8.366
_diffrn_measured_fraction_theta_full 0.999
_diffrn_measured_fraction_theta_max 0.999
_diffrn_measurement_device_type 'CCD area detector'
_diffrn_measurement_method 'phi and omega scans'
_diffrn_radiation_monochromator graphite
_diffrn_radiation_source 'fine-focus sealed tube'
_diffrn_radiation_type MoK\a
_diffrn_radiation_wavelength 0.71073
_diffrn_reflns_av_R_equivalents 0.0623
_diffrn_reflns_av_sigmaI/netI 0.0340
_diffrn_reflns_limit_h_max 13
_diffrn_reflns_limit_h_min -14
_diffrn_reflns_limit_k_max 14
_diffrn_reflns_limit_k_min -14
_diffrn_reflns_limit_l_max 20
_diffrn_reflns_limit_l_min -19
_diffrn_reflns_number 10901
_diffrn_reflns_theta_full 28.28
_diffrn_reflns_theta_max 28.28
_diffrn_reflns_theta_min 2.15
_exptl_absorpt_coefficient_mu 1.555
_exptl_absorpt_correction_T_max 0.8600
_exptl_absorpt_correction_T_min 0.7260
_exptl_absorpt_correction_type empirical
_exptl_absorpt_process_details
;
SADABS; sheldrick, 1996
;
_exptl_crystal_colour colorless
_exptl_crystal_density_diffrn 1.616
_exptl_crystal_density_method 'not measured'
_exptl_crystal_description plate
_exptl_crystal_F_000 792
_exptl_crystal_size_max 0.22
_exptl_crystal_size_mid 0.16
_exptl_crystal_size_min 0.10
_refine_diff_density_max 1.368
_refine_diff_density_min -2.418
_refine_diff_density_rms 0.201
_refine_ls_extinction_method none
_refine_ls_goodness_of_fit_ref 1.379
_refine_ls_hydrogen_treatment constr
_refine_ls_matrix_type full
_refine_ls_number_parameters 49
_refine_ls_number_reflns 1338
_refine_ls_number_restraints 0
_refine_ls_restrained_S_all 1.379
_refine_ls_R_factor_all 0.0880
_refine_ls_R_factor_gt 0.0823
_refine_ls_shift/su_max 0.000
_refine_ls_shift/su_mean 0.000
_refine_ls_structure_factor_coef Fsqd
_refine_ls_weighting_details 'calc w=1/[\s^2^(Fo^2^)+(0.0340P)^2^+22.6487P] where P=(Fo^2^+2Fc^2^)/3'
_refine_ls_weighting_scheme calc
_refine_ls_wR_factor_gt 0.1557
_refine_ls_wR_factor_ref 0.1582
_reflns_number_gt 1263
_reflns_number_total 1338
_reflns_threshold_expression >2sigma(I)
_cod_data_source_file b806467a.txt
_cod_data_source_block 60113k1
_cod_depositor_comments
;
The following automatic conversions were performed:
'_symmetry_cell_setting' value 'Trigonal' changed to 'trigonal' according
to '/home/saulius/struct/CIF-dictionaries/cif_core.dic' dictionary named
'cif_core.dic' version 2.4.1 from 2010-06-29.

Automatic conversion script
Id: cif_fix_enum 1527 2010-12-29 10:47:43Z saulius 
;
_cod_original_sg_symbol_H-M P-3c1
_cod_database_code 7052007

loop_
_symmetry_equiv_pos_as_xyz
'x, y, z'
'-y, x-y, z'
'-x+y, -x, z'
'y, x, -z+1/2'
'x-y, -y, -z+1/2'
'-x, -x+y, -z+1/2'
'-x, -y, -z'
'y, -x+y, -z'
'x-y, x, -z'
'-y, -x, z-1/2'
'-x+y, y, z-1/2'
'x, x-y, z-1/2'

loop_
_atom_site_label
_atom_site_type_symbol
_atom_site_fract_x
_atom_site_fract_y
_atom_site_fract_z
_atom_site_U_iso_or_equiv
_atom_site_adp_type
_atom_site_occupancy
_atom_site_symmetry_multiplicity
_atom_site_calc_flag
_atom_site_refinement_flags
_atom_site_disorder_assembly
_atom_site_disorder_group
C1 C 0.3721(8) 0.2079(7) 0.0704(4) 0.0118(13) Uani 1 1 d . . .
H1A H 0.2837 0.1227 0.0527 0.014 Uiso 1 1 calc R . .
H1B H 0.3759 0.2908 0.0419 0.014 Uiso 1 1 calc R . .
C2 C 0.3759(7) 0.2246(8) 0.1678(4) 0.0138(14) Uani 1 1 d . . .
H2A H 0.3003 0.2431 0.1867 0.017 Uiso 1 1 calc R . .
H2B H 0.3606 0.1371 0.1963 0.017 Uiso 1 1 calc R . .
Cl1 Cl 0.47982(19) 0.11339(18) 0.37054(10) 0.0147(4) Uani 1 1 d . . .
N1 N 0.4957(6) 0.1950(6) 0.0437(3) 0.0107(11) Uani 1 1 d . . .
H1C H 0.5146 0.2165 -0.0143 0.013 Uiso 1 1 calc R . .
H1D H 0.4770 0.1042 0.0523 0.013 Uiso 1 1 calc R . .
N2 N 0.5143(6) 0.3431(6) 0.1924(4) 0.0125(11) Uani 1 1 d . . .
H2C H 0.5308 0.3376 0.2505 0.015 Uiso 1 1 calc R . .
H2D H 0.5166 0.4271 0.1828 0.015 Uiso 1 1 calc R . .
Rh1 Rh 0.6667 0.3333 0.11805(5) 0.0090(2) Uani 1 3 d S . .

loop_
_atom_site_aniso_label
_atom_site_aniso_U_11
_atom_site_aniso_U_22
_atom_site_aniso_U_33
_atom_site_aniso_U_23
_atom_site_aniso_U_13
_atom_site_aniso_U_12
C1 0.018(3) 0.008(3) 0.014(3) -0.004(2) -0.001(3) 0.010(3)
C2 0.013(3) 0.018(3) 0.009(3) -0.002(2) 0.001(2) 0.007(3)
Cl1 0.0202(8) 0.0135(8) 0.0076(7) 0.0000(6) 0.0014(6) 0.0061(7)
N1 0.011(3) 0.013(3) 0.005(2) 0.001(2) 0.002(2) 0.004(2)
N2 0.015(3) 0.013(3) 0.008(2) -0.001(2) 0.002(2) 0.006(2)
Rh1 0.0122(3) 0.0122(3) 0.0024(4) 0.000 0.000 0.00612(15)

loop_
_atom_type_symbol
_atom_type_description
_atom_type_scat_dispersion_real
_atom_type_scat_dispersion_imag
_atom_type_scat_source
C C 0.0033 0.0016 'International Tables Vol C Tables 4.2.6.8 and 6.1.1.4'
H H 0.0000 0.0000 'International Tables Vol C Tables 4.2.6.8 and 6.1.1.4'
N N 0.0061 0.0033 'International Tables Vol C Tables 4.2.6.8 and 6.1.1.4'
Cl Cl 0.1484 0.1585 'International Tables Vol C Tables 4.2.6.8 and 6.1.1.4'
Rh Rh -1.1178 0.9187 'International Tables Vol C Tables 4.2.6.8 and 6.1.1.4'

loop_
_geom_angle_atom_site_label_1
_geom_angle_atom_site_label_2
_geom_angle_atom_site_label_3
_geom_angle
_geom_angle_site_symmetry_1
_geom_angle_site_symmetry_3
_geom_angle_publ_flag
N1 C1 C2 108.3(5) . . ?
N2 C2 C1 108.5(6) . . ?
C1 N1 Rh1 108.2(4) . . ?
C2 N2 Rh1 108.3(4) . . ?
N1 Rh1 N1 92.3(2) 2_655 . ?
N1 Rh1 N1 92.3(2) 2_655 3_665 ?
N1 Rh1 N1 92.3(2) . 3_665 ?
N1 Rh1 N2 92.2(2) 2_655 3_665 ?
N1 Rh1 N2 173.9(2) . 3_665 ?
N1 Rh1 N2 83.4(2) 3_665 3_665 ?
N1 Rh1 N2 83.4(2) 2_655 2_655 ?
N1 Rh1 N2 92.2(2) . 2_655 ?
N1 Rh1 N2 173.9(2) 3_665 2_655 ?
N2 Rh1 N2 92.4(2) 3_665 2_655 ?
N1 Rh1 N2 173.9(2) 2_655 . ?
N1 Rh1 N2 83.4(2) . . ?
N1 Rh1 N2 92.2(2) 3_665 . ?
N2 Rh1 N2 92.4(2) 3_665 . ?
N2 Rh1 N2 92.4(2) 2_655 . ?

loop_
_geom_bond_atom_site_label_1
_geom_bond_atom_site_label_2
_geom_bond_distance
_geom_bond_site_symmetry_2
_geom_bond_publ_flag
C1 N1 1.488(8) . ?
C1 C2 1.510(9) . ?
C2 N2 1.470(9) . ?
N1 Rh1 2.069(5) . ?
N2 Rh1 2.072(6) . ?
Rh1 N1 2.069(5) 2_655 ?
Rh1 N1 2.069(5) 3_665 ?
Rh1 N2 2.072(6) 3_665 ?
Rh1 N2 2.072(6) 2_655 ?

loop_
_geom_torsion_atom_site_label_1
_geom_torsion_atom_site_label_2
_geom_torsion_atom_site_label_3
_geom_torsion_atom_site_label_4
_geom_torsion
_geom_torsion_site_symmetry_1
_geom_torsion_site_symmetry_2
_geom_torsion_site_symmetry_3
_geom_torsion_site_symmetry_4
_geom_torsion_publ_flag
N1 C1 C2 N2 53.9(7) . . . . ?
C2 C1 N1 Rh1 -39.4(6) . . . . ?
C1 C2 N2 Rh1 -40.8(6) . . . . ?
C1 N1 Rh1 N1 -170.7(4) . . . 2_655 ?
C1 N1 Rh1 N1 -78.3(5) . . . 3_665 ?
C1 N1 Rh1 N2 -33(2) . . . 3_665 ?
C1 N1 Rh1 N2 105.8(4) . . . 2_655 ?
C1 N1 Rh1 N2 13.6(4) . . . . ?
C2 N2 Rh1 N1 -31(2) . . . 2_655 ?
C2 N2 Rh1 N1 15.1(4) . . . . ?
C2 N2 Rh1 N1 107.2(4) . . . 3_665 ?
C2 N2 Rh1 N2 -169.3(4) . . . 3_665 ?
C2 N2 Rh1 N2 -76.8(5) . . . 2_655 ?
